data_4518995
loop_
_publ_author_name
'Kolluru, Srinivas'
'Singh, Manvendra'
'Gaskins, Bryce'
'Boskovic, Zarko'

_publ_section_title
;
 Nickel-Catalyzed Annulations of ortho-Haloarylimines
;
_journal_issue 16
_journal_name_full 'ACS Catalysis'
_journal_page_first 10351
_journal_page_last 10361
_journal_paper_doi 10.1021/acscatal.1c03092
_journal_volume 11
_journal_year 2021
_chemical_formula_moiety 'C20 H21 Br N2 Ni, C3 H3'
_chemical_formula_sum 'C23 H24 Br N2 Ni'
_chemical_formula_weight 467.06
_space_group_crystal_system triclinic
_space_group_IT_number 2
_space_group_name_Hall '-P 1'
_space_group_name_H-M_alt 'P -1'
_atom_sites_solution_hydrogens geom
_atom_sites_solution_primary dual
_audit_creation_date 2020-11-04
_audit_creation_method
;
Olex2 1.3
(compiled 2020.07.31 svn.rc2a77460 for OlexSys, GUI svn.r6145)
;
_audit_update_record
;
2020-11-04 deposited with the CCDC.	2021-05-31 downloaded from the CCDC.
;
_cell_angle_alpha 105.435(2)
_cell_angle_beta 91.184(2)
_cell_angle_gamma 91.402(2)
_cell_formula_units_Z 2
_cell_length_a 8.0773(4)
_cell_length_b 9.9718(5)
_cell_length_c 13.0748(6)
_cell_measurement_reflns_used 3568
_cell_measurement_temperature 199.99
_cell_measurement_theta_max 70.159
_cell_measurement_theta_min 3.508
_cell_volume 1014.42(9)
_computing_molecular_graphics 'Olex2 1.3 (Dolomanov et al., 2009)'
_computing_publication_material 'Olex2 1.3 (Dolomanov et al., 2009)'
_computing_structure_refinement 'SHELXL 2018/3 (Sheldrick, 2015)'
_computing_structure_solution 'SHELXT 2018/2 (Sheldrick, 2018)'
_diffrn_ambient_temperature 199.99
_diffrn_measured_fraction_theta_full 0.954
_diffrn_measured_fraction_theta_max 0.923
_diffrn_measurement_device_type 'Bruker APEX-II CCD'
_diffrn_radiation_type CuK\a
_diffrn_radiation_wavelength 1.54178
_diffrn_reflns_av_R_equivalents 0.0399
_diffrn_reflns_av_unetI/netI 0.0327
_diffrn_reflns_Laue_measured_fraction_full 0.954
_diffrn_reflns_Laue_measured_fraction_max 0.923
_diffrn_reflns_limit_h_max 9
_diffrn_reflns_limit_h_min -9
_diffrn_reflns_limit_k_max 12
_diffrn_reflns_limit_k_min -11
_diffrn_reflns_limit_l_max 14
_diffrn_reflns_limit_l_min -15
_diffrn_reflns_number 13289
_diffrn_reflns_point_group_measured_fraction_full 0.954
_diffrn_reflns_point_group_measured_fraction_max 0.923
_diffrn_reflns_theta_full 67.679
_diffrn_reflns_theta_max 70.159
_diffrn_reflns_theta_min 3.508
_exptl_absorpt_coefficient_mu 3.744
_exptl_crystal_colour yellow
_exptl_crystal_density_diffrn 1.529
_exptl_crystal_description rectangular
_exptl_crystal_F_000 478
_exptl_crystal_size_max 0.065
_exptl_crystal_size_mid 0.04
_exptl_crystal_size_min 0.02
_refine_diff_density_max 0.423
_refine_diff_density_min -0.375
_refine_diff_density_rms 0.080
_refine_ls_extinction_coef 0.0030(3)
_refine_ls_extinction_expression Fc^*^=kFc[1+0.001xFc^2^\l^3^/sin(2\q)]^-1/4^
_refine_ls_extinction_method 'SHELXL-2018/3 (Sheldrick 2018)'
_refine_ls_goodness_of_fit_ref 1.039
_refine_ls_hydrogen_treatment constr
_refine_ls_matrix_type full
_refine_ls_number_parameters 245
_refine_ls_number_reflns 3568
_refine_ls_number_restraints 0
_refine_ls_restrained_S_all 1.039
_refine_ls_R_factor_all 0.0270
_refine_ls_R_factor_gt 0.0258
_refine_ls_shift/su_max 0.001
_refine_ls_shift/su_mean 0.000
_refine_ls_structure_factor_coef Fsqd
_refine_ls_weighting_details 'w=1/[\s^2^(Fo^2^)+(0.0357P)^2^+0.3949P] where P=(Fo^2^+2Fc^2^)/3'
_refine_ls_weighting_scheme calc
_refine_ls_wR_factor_gt 0.0669
_refine_ls_wR_factor_ref 0.0678
_reflns_Friedel_coverage 0.000
_reflns_number_gt 3390
_reflns_number_total 3568
_reflns_threshold_expression 'I > 2\s(I)'
_cod_data_source_file cs1c03092_si_007.cif
_cod_data_source_block q08l
_cod_database_code 4518995
_shelx_shelxl_version_number 2018/3
_shelx_space_group_comment
;
The symmetry employed for this shelxl refinement is uniquely defined
by the following loop, which should always be used as a source of
symmetry information in preference to the above space-group names.
They are only intended as comments.
;
_shelx_estimated_absorpt_t_max 0.929
_shelx_estimated_absorpt_t_min 0.793
_olex2_refinement_description
;
1. Fixed Uiso
 At 1.2 times of:
  All C(H) groups, All C(H,H) groups
2.a Secondary CH2 refined with riding coordinates:
 C00E(H00E,H00F), C00F(H00G,H00H), C00H(H00J,H00K), C00J(H00M,H00N), C00O(H00Q,
 H00R), C00P(H00S,H00T)
2.b Aromatic/amide H refined with riding coordinates:
 C00A(H00A), C00B(H00B), C00C(H00C), C00D(H00D), C00G(H00I), C00I(H00L),
 C00K(H00O), C00L(H00V), C00M(H00W), C00N(H00P), C00Q(H00X), C00R(H00U)
;
_olex2_submission_special_instructions 'No special instructions were received'

loop_
_space_group_symop_operation_xyz
'x, y, z'
'-x, -y, -z'

loop_
_atom_site_label
_atom_site_type_symbol
_atom_site_fract_x
_atom_site_fract_y
_atom_site_fract_z
_atom_site_U_iso_or_equiv
_atom_site_adp_type
_atom_site_occupancy
_atom_site_site_symmetry_order
_atom_site_calc_flag
_atom_site_refinement_flags_posn
_atom_site_refinement_flags_adp
_atom_site_refinement_flags_occupancy
_atom_site_disorder_assembly
_atom_site_disorder_group
Br01 Br 0.06150(2) 0.20109(2) 0.81629(2) 0.03058(9) Uani 1 1 d . . . . .
Ni02 Ni 0.18335(4) 0.23919(3) 0.66124(2) 0.02293(10) Uani 1 1 d . . . . .
N003 N 0.20023(19) 0.04642(16) 0.59453(12) 0.0267(3) Uani 1 1 d . . . . .
N004 N 0.16500(19) 0.43256(15) 0.71688(12) 0.0245(3) Uani 1 1 d . . . . .
C005 C 0.2688(2) 0.2599(2) 0.53043(14) 0.0268(4) Uani 1 1 d . . . . .
C006 C 0.2578(2) 0.52646(18) 0.78149(14) 0.0245(4) Uani 1 1 d . . . . .
C007 C 0.2509(2) 0.0138(2) 0.49870(15) 0.0282(4) Uani 1 1 d . . . . .
C008 C 0.4217(2) 0.50251(18) 0.82227(13) 0.0241(4) Uani 1 1 d . . . . .
C009 C 0.2915(2) 0.1301(2) 0.45623(15) 0.0296(4) Uani 1 1 d . . . . .
C00A C 0.4999(2) 0.37537(19) 0.78952(14) 0.0280(4) Uani 1 1 d . . . . .
H00A H 0.446733 0.300643 0.737675 0.034 Uiso 1 1 calc R U . . .
C00B C 0.5045(3) 0.6111(2) 0.89810(15) 0.0304(4) Uani 1 1 d . . . . .
H00B H 0.454417 0.698931 0.920754 0.036 Uiso 1 1 calc R U . . .
C00C C 0.3072(3) 0.3783(2) 0.49744(16) 0.0335(4) Uani 1 1 d . . . . .
H00C H 0.295219 0.467637 0.545047 0.040 Uiso 1 1 calc R U . . .
C00D C 0.6534(2) 0.3567(2) 0.83143(16) 0.0321(4) Uani 1 1 d . . . . .
H00D H 0.704834 0.269492 0.808482 0.038 Uiso 1 1 calc R U . . .
C00E C 0.1649(3) -0.0786(2) 0.63116(18) 0.0372(5) Uani 1 1 d . . . . .
H00E H 0.047871 -0.081950 0.651744 0.045 Uiso 1 1 calc R U . . .
H00F H 0.237407 -0.079441 0.692949 0.045 Uiso 1 1 calc R U . . .
C00F C 0.0078(2) 0.4911(2) 0.69065(17) 0.0330(4) Uani 1 1 d . . . . .
H00G H -0.088174 0.440447 0.710269 0.040 Uiso 1 1 calc R U . . .
H00H H -0.000960 0.483516 0.613665 0.040 Uiso 1 1 calc R U . . .
C00G C 0.6574(3) 0.5923(2) 0.94030(16) 0.0350(4) Uani 1 1 d . . . . .
H00I H 0.711138 0.666598 0.992195 0.042 Uiso 1 1 calc R U . . .
C00H C 0.1786(3) 0.6669(2) 0.81279(18) 0.0381(5) Uani 1 1 d . . . . .
H00J H 0.246680 0.737679 0.790771 0.046 Uiso 1 1 calc R U . . .
H00K H 0.164542 0.697937 0.890497 0.046 Uiso 1 1 calc R U . . .
C00I C 0.3474(3) 0.1193(2) 0.35466(17) 0.0392(5) Uani 1 1 d . . . . .
H00L H 0.361366 0.030476 0.306717 0.047 Uiso 1 1 calc R U . . .
C00J C 0.2587(3) -0.1396(2) 0.44869(18) 0.0388(5) Uani 1 1 d . . . . .
H00M H 0.373140 -0.166715 0.428761 0.047 Uiso 1 1 calc R U . . .
H00N H 0.184644 -0.168996 0.384895 0.047 Uiso 1 1 calc R U . . .
C00K C 0.7327(2) 0.4655(2) 0.90726(16) 0.0342(4) Uani 1 1 d . . . . .
H00O H 0.838215 0.452769 0.936183 0.041 Uiso 1 1 calc R U . . .
C00L C 0.6633(3) 0.9814(2) 1.02626(18) 0.0431(5) Uani 1 1 d . . . . .
H00V H 0.775285 0.968728 1.044249 0.052 Uiso 1 1 calc R U . . .
C00M C 0.5369(3) 0.9494(2) 1.08587(18) 0.0454(6) Uani 1 1 d . . . . .
H00W H 0.561995 0.914457 1.145067 0.054 Uiso 1 1 calc R U . . .
C00N C 0.3629(3) 0.3675(3) 0.39551(18) 0.0408(5) Uani 1 1 d . . . . .
H00P H 0.387867 0.449875 0.374667 0.049 Uiso 1 1 calc R U . . .
C00O C 0.0118(3) 0.6432(2) 0.7543(2) 0.0403(5) Uani 1 1 d . . . . .
H00Q H 0.001401 0.704970 0.706601 0.048 Uiso 1 1 calc R U . . .
H00R H -0.079623 0.661223 0.804973 0.048 Uiso 1 1 calc R U . . .
C00P C 0.1997(3) -0.2019(2) 0.5366(2) 0.0451(5) Uani 1 1 d . . . . .
H00S H 0.286134 -0.260141 0.555948 0.054 Uiso 1 1 calc R U . . .
H00T H 0.097892 -0.260295 0.513259 0.054 Uiso 1 1 calc R U . . .
C00Q C 0.6257(3) 1.0321(2) 0.93993(19) 0.0451(5) Uani 1 1 d . . . . .
H00X H 0.712221 1.054246 0.898448 0.054 Uiso 1 1 calc R U . . .
C00R C 0.3825(3) 0.2392(3) 0.32406(17) 0.0436(5) Uani 1 1 d . . . . .
H00U H 0.419718 0.233507 0.254625 0.052 Uiso 1 1 calc R U . . .

loop_
_atom_site_aniso_label
_atom_site_aniso_U_11
_atom_site_aniso_U_22
_atom_site_aniso_U_33
_atom_site_aniso_U_23
_atom_site_aniso_U_13
_atom_site_aniso_U_12
Br01 0.02777(13) 0.03369(13) 0.03188(13) 0.01131(9) 0.00076(8) 0.00335(8)
Ni02 0.02274(17) 0.01865(16) 0.02549(17) 0.00284(12) -0.00261(12) 0.00002(12)
N003 0.0258(8) 0.0213(7) 0.0306(8) 0.0033(6) -0.0043(6) 0.0000(6)
N004 0.0233(7) 0.0225(7) 0.0273(7) 0.0059(6) -0.0007(6) 0.0014(6)
C005 0.0209(8) 0.0303(9) 0.0274(9) 0.0053(7) -0.0053(7) 0.0000(7)
C006 0.0264(9) 0.0208(8) 0.0251(8) 0.0039(7) 0.0026(7) 0.0005(7)
C007 0.0199(9) 0.0277(9) 0.0315(10) -0.0014(7) -0.0065(7) 0.0032(7)
C008 0.0255(9) 0.0244(8) 0.0216(8) 0.0046(7) 0.0024(7) -0.0020(7)
C009 0.0233(9) 0.0335(10) 0.0290(9) 0.0036(8) -0.0047(7) 0.0006(8)
C00A 0.0242(9) 0.0274(9) 0.0283(9) 0.0007(7) -0.0002(7) 0.0005(7)
C00B 0.0342(10) 0.0262(9) 0.0278(9) 0.0023(7) -0.0008(8) -0.0019(8)
C00C 0.0314(10) 0.0334(10) 0.0355(10) 0.0093(8) -0.0025(8) -0.0021(8)
C00D 0.0261(9) 0.0340(10) 0.0339(10) 0.0049(8) 0.0013(8) 0.0036(8)
C00E 0.0440(12) 0.0214(9) 0.0460(12) 0.0093(8) -0.0054(9) -0.0029(8)
C00F 0.0250(9) 0.0288(9) 0.0440(11) 0.0078(8) -0.0045(8) 0.0042(8)
C00G 0.0361(11) 0.0358(10) 0.0285(9) 0.0022(8) -0.0060(8) -0.0093(9)
C00H 0.0390(11) 0.0227(9) 0.0476(12) 0.0009(8) -0.0049(9) 0.0051(8)
C00I 0.0334(11) 0.0486(12) 0.0308(10) 0.0019(9) 0.0018(8) 0.0040(9)
C00J 0.0360(11) 0.0284(10) 0.0429(11) -0.0064(8) -0.0057(9) 0.0055(8)
C00K 0.0255(9) 0.0449(11) 0.0321(10) 0.0108(9) -0.0046(8) -0.0029(9)
C00L 0.0498(13) 0.0299(10) 0.0446(12) 0.0016(9) -0.0116(10) 0.0071(9)
C00M 0.0670(16) 0.0332(11) 0.0341(11) 0.0064(9) -0.0129(11) 0.0057(10)
C00N 0.0327(11) 0.0516(13) 0.0435(12) 0.0227(10) -0.0019(9) -0.0048(10)
C00O 0.0314(11) 0.0264(10) 0.0612(14) 0.0082(9) 0.0006(10) 0.0049(8)
C00P 0.0522(14) 0.0230(9) 0.0546(13) 0.0018(9) -0.0094(11) 0.0017(9)
C00Q 0.0561(14) 0.0356(11) 0.0412(12) 0.0057(9) -0.0014(10) 0.0038(10)
C00R 0.0366(12) 0.0634(15) 0.0314(11) 0.0139(10) 0.0033(9) -0.0001(11)

loop_
_atom_type_symbol
_atom_type_description
_atom_type_scat_dispersion_real
_atom_type_scat_dispersion_imag
_atom_type_scat_source
C C 0.0181 0.0091 'International Tables Vol C Tables 4.2.6.8 and 6.1.1.4'
H H 0.0000 0.0000 'International Tables Vol C Tables 4.2.6.8 and 6.1.1.4'
Br Br -0.6763 1.2805 'International Tables Vol C Tables 4.2.6.8 and 6.1.1.4'
N N 0.0311 0.0180 'International Tables Vol C Tables 4.2.6.8 and 6.1.1.4'
Ni Ni -3.0029 0.5091 'International Tables Vol C Tables 4.2.6.8 and 6.1.1.4'

loop_
_geom_angle_atom_site_label_1
_geom_angle_atom_site_label_2
_geom_angle_atom_site_label_3
_geom_angle
_geom_angle_site_symmetry_1
_geom_angle_site_symmetry_3
_geom_angle_publ_flag
N003 Ni02 Br01 93.69(5) . . ?
N003 Ni02 C005 83.53(8) . . ?
N004 Ni02 Br01 90.16(5) . . ?
N004 Ni02 N003 175.58(7) . . ?
N004 Ni02 C005 92.50(7) . . ?
C005 Ni02 Br01 175.64(5) . . ?
C007 N003 Ni02 116.51(14) . . ?
C007 N003 C00E 111.24(16) . . ?
C00E N003 Ni02 132.26(13) . . ?
C006 N004 Ni02 132.83(13) . . ?
C006 N004 C00F 111.27(15) . . ?
C00F N004 Ni02 115.66(12) . . ?
C009 C005 Ni02 112.15(14) . . ?
C00C C005 Ni02 131.11(15) . . ?
C00C C005 C009 116.72(18) . . ?
N004 C006 C008 124.85(16) . . ?
N004 C006 C00H 112.70(17) . . ?
C008 C006 C00H 122.44(16) . . ?
N003 C007 C009 115.31(16) . . ?
N003 C007 C00J 114.51(19) . . ?
C009 C007 C00J 130.18(18) . . ?
C00A C008 C006 122.92(16) . . ?
C00A C008 C00B 118.02(18) . . ?
C00B C008 C006 119.06(17) . . ?
C005 C009 C007 112.44(17) . . ?
C00I C009 C005 122.4(2) . . ?
C00I C009 C007 125.16(19) . . ?
C008 C00A H00A 119.5 . . ?
C00D C00A C008 120.97(17) . . ?
C00D C00A H00A 119.5 . . ?
C008 C00B H00B 119.5 . . ?
C00G C00B C008 121.01(18) . . ?
C00G C00B H00B 119.5 . . ?
C005 C00C H00C 119.6 . . ?
C005 C00C C00N 120.9(2) . . ?
C00N C00C H00C 119.6 . . ?
C00A C00D H00D 120.0 . . ?
C00A C00D C00K 120.06(18) . . ?
C00K C00D H00D 120.0 . . ?
N003 C00E H00E 110.7 . . ?
N003 C00E H00F 110.7 . . ?
N003 C00E C00P 105.32(18) . . ?
H00E C00E H00F 108.8 . . ?
C00P C00E H00E 110.7 . . ?
C00P C00E H00F 110.7 . . ?
N004 C00F H00G 110.4 . . ?
N004 C00F H00H 110.4 . . ?
N004 C00F C00O 106.41(16) . . ?
H00G C00F H00H 108.6 . . ?
C00O C00F H00G 110.4 . . ?
C00O C00F H00H 110.4 . . ?
C00B C00G H00I 119.9 . . ?
C00B C00G C00K 120.20(18) . . ?
C00K C00G H00I 119.9 . . ?
C006 C00H H00J 110.9 . . ?
C006 C00H H00K 110.9 . . ?
C006 C00H C00O 104.45(16) . . ?
H00J C00H H00K 108.9 . . ?
C00O C00H H00J 110.9 . . ?
C00O C00H H00K 110.9 . . ?
C009 C00I H00L 120.3 . . ?
C00R C00I C009 119.3(2) . . ?
C00R C00I H00L 120.3 . . ?
C007 C00J H00M 111.2 . . ?
C007 C00J H00N 111.2 . . ?
C007 C00J C00P 102.73(17) . . ?
H00M C00J H00N 109.1 . . ?
C00P C00J H00M 111.2 . . ?
C00P C00J H00N 111.2 . . ?
C00D C00K H00O 120.1 . . ?
C00G C00K C00D 119.74(19) . . ?
C00G C00K H00O 120.1 . . ?
C00M C00L H00V 120.2 . . ?
C00M C00L C00Q 119.5(2) . . ?
C00Q C00L H00V 120.2 . . ?
C00L C00M H00W 119.8 . . ?
C00Q C00M C00L 120.4(2) 2_677 . ?
C00Q C00M H00W 119.8 2_677 . ?
C00C C00N H00P 119.4 . . ?
C00R C00N C00C 121.2(2) . . ?
C00R C00N H00P 119.4 . . ?
C00F C00O H00Q 110.7 . . ?
C00F C00O H00R 110.7 . . ?
C00H C00O C00F 105.13(16) . . ?
C00H C00O H00Q 110.7 . . ?
C00H C00O H00R 110.7 . . ?
H00Q C00O H00R 108.8 . . ?
C00E C00P H00S 110.5 . . ?
C00E C00P H00T 110.5 . . ?
C00J C00P C00E 106.18(17) . . ?
C00J C00P H00S 110.5 . . ?
C00J C00P H00T 110.5 . . ?
H00S C00P H00T 108.7 . . ?
C00L C00Q H00X 119.9 . . ?
C00M C00Q C00L 120.1(3) 2_677 . ?
C00M C00Q H00X 119.9 2_677 . ?
C00I C00R C00N 119.4(2) . . ?
C00I C00R H00U 120.3 . . ?
C00N C00R H00U 120.3 . . ?

loop_
_geom_bond_atom_site_label_1
_geom_bond_atom_site_label_2
_geom_bond_distance
_geom_bond_site_symmetry_2
_geom_bond_publ_flag
Br01 Ni02 2.3868(4) . ?
Ni02 N003 1.8973(15) . ?
Ni02 N004 1.8818(15) . ?
Ni02 C005 1.9169(19) . ?
N003 C007 1.286(3) . ?
N003 C00E 1.474(2) . ?
N004 C006 1.292(2) . ?
N004 C00F 1.482(2) . ?
C005 C009 1.415(3) . ?
C005 C00C 1.390(3) . ?
C006 C008 1.466(3) . ?
C006 C00H 1.512(3) . ?
C007 C009 1.446(3) . ?
C007 C00J 1.498(3) . ?
C008 C00A 1.397(3) . ?
C008 C00B 1.403(2) . ?
C009 C00I 1.389(3) . ?
C00A H00A 0.9500 . ?
C00A C00D 1.382(3) . ?
C00B H00B 0.9500 . ?
C00B C00G 1.380(3) . ?
C00C H00C 0.9500 . ?
C00C C00N 1.393(3) . ?
C00D H00D 0.9500 . ?
C00D C00K 1.392(3) . ?
C00E H00E 0.9900 . ?
C00E H00F 0.9900 . ?
C00E C00P 1.530(3) . ?
C00F H00G 0.9900 . ?
C00F H00H 0.9900 . ?
C00F C00O 1.522(3) . ?
C00G H00I 0.9500 . ?
C00G C00K 1.383(3) . ?
C00H H00J 0.9900 . ?
C00H H00K 0.9900 . ?
C00H C00O 1.517(3) . ?
C00I H00L 0.9500 . ?
C00I C00R 1.383(3) . ?
C00J H00M 0.9900 . ?
C00J H00N 0.9900 . ?
C00J C00P 1.524(4) . ?
C00K H00O 0.9500 . ?
C00L H00V 0.9500 . ?
C00L C00M 1.379(4) . ?
C00L C00Q 1.385(3) . ?
C00M H00W 0.9500 . ?
C00M C00Q 1.378(4) 2_677 ?
C00N H00P 0.9500 . ?
C00N C00R 1.384(3) . ?
C00O H00Q 0.9900 . ?
C00O H00R 0.9900 . ?
C00P H00S 0.9900 . ?
C00P H00T 0.9900 . ?
C00Q H00X 0.9500 . ?
C00R H00U 0.9500 . ?

loop_
_geom_torsion_atom_site_label_1
_geom_torsion_atom_site_label_2
_geom_torsion_atom_site_label_3
_geom_torsion_atom_site_label_4
_geom_torsion
_geom_torsion_site_symmetry_1
_geom_torsion_site_symmetry_2
_geom_torsion_site_symmetry_3
_geom_torsion_site_symmetry_4
_geom_torsion_publ_flag
Br01 Ni02 N003 C007 174.53(13) . . . . ?
Br01 Ni02 N003 C00E -5.03(18) . . . . ?
Br01 Ni02 N004 C006 84.40(18) . . . . ?
Br01 Ni02 N004 C00F -89.36(13) . . . . ?
Ni02 N003 C007 C009 1.3(2) . . . . ?
Ni02 N003 C007 C00J -178.75(13) . . . . ?
Ni02 N003 C00E C00P 178.22(14) . . . . ?
Ni02 N004 C006 C008 6.5(3) . . . . ?
Ni02 N004 C006 C00H -172.97(14) . . . . ?
Ni02 N004 C00F C00O 173.18(14) . . . . ?
Ni02 C005 C009 C007 -2.3(2) . . . . ?
Ni02 C005 C009 C00I 177.97(16) . . . . ?
Ni02 C005 C00C C00N -177.53(15) . . . . ?
N003 C007 C009 C005 0.7(2) . . . . ?
N003 C007 C009 C00I -179.58(18) . . . . ?
N003 C007 C00J C00P 0.0(2) . . . . ?
N003 C00E C00P C00J 1.3(2) . . . . ?
N004 C006 C008 C00A 4.2(3) . . . . ?
N004 C006 C008 C00B -175.37(18) . . . . ?
N004 C006 C00H C00O 0.3(2) . . . . ?
N004 C00F C00O C00H 2.0(2) . . . . ?
C005 Ni02 N003 C007 -2.10(14) . . . . ?
C005 Ni02 N003 C00E 178.34(18) . . . . ?
C005 Ni02 N004 C006 -99.06(18) . . . . ?
C005 Ni02 N004 C00F 87.18(14) . . . . ?
C005 C009 C00I C00R 0.0(3) . . . . ?
C005 C00C C00N C00R -0.3(3) . . . . ?
C006 N004 C00F C00O -1.9(2) . . . . ?
C006 C008 C00A C00D -178.90(18) . . . . ?
C006 C008 C00B C00G 178.63(18) . . . . ?
C006 C00H C00O C00F -1.4(2) . . . . ?
C007 N003 C00E C00P -1.4(2) . . . . ?
C007 C009 C00I C00R -179.73(19) . . . . ?
C007 C00J C00P C00E -0.8(2) . . . . ?
C008 C006 C00H C00O -179.10(18) . . . . ?
C008 C00A C00D C00K -0.2(3) . . . . ?
C008 C00B C00G C00K 0.7(3) . . . . ?
C009 C005 C00C C00N 0.8(3) . . . . ?
C009 C007 C00J C00P 179.90(19) . . . . ?
C009 C00I C00R C00N 0.7(3) . . . . ?
C00A C008 C00B C00G -1.0(3) . . . . ?
C00A C00D C00K C00G -0.1(3) . . . . ?
C00B C008 C00A C00D 0.7(3) . . . . ?
C00B C00G C00K C00D -0.2(3) . . . . ?
C00C C005 C009 C007 179.02(16) . . . . ?
C00C C005 C009 C00I -0.7(3) . . . . ?
C00C C00N C00R C00I -0.5(3) . . . . ?
C00E N003 C007 C009 -179.05(16) . . . . ?
C00E N003 C007 C00J 0.9(2) . . . . ?
C00F N004 C006 C008 -179.58(17) . . . . ?
C00F N004 C006 C00H 1.0(2) . . . . ?
C00H C006 C008 C00A -176.43(18) . . . . ?
C00H C006 C008 C00B 4.0(3) . . . . ?
C00J C007 C009 C005 -179.23(18) . . . . ?
C00J C007 C009 C00I 0.5(3) . . . . ?
C00M C00L C00Q C00M 0.1(4) . . . 2_677 ?
C00Q C00L C00M C00Q -0.1(4) . . . 2_677 ?
